data_7708934
loop_
_publ_author_name
'Cong, Zhenzhong'
'Zhu, Mingchang'
'Zhang, Ying'
'Yao, Wei'
'Kosinova, Marina'
'Fedin, Vladimir P.'
'Wu, Shuangyan'
'Gao, Enjun'

_publ_section_title
;
 Three novel metal-organic frameworks with different coordination modes
 for trace detection of anthrax biomarkers.
;
_journal_issue 1
_journal_name_full 'Dalton transactions (Cambridge, England : 2003)'
_journal_page_first 250
_journal_page_last 256
_journal_paper_doi 10.1039/d1dt03760a
_journal_volume 51
_journal_year 2021
_chemical_formula_moiety 'C24 H9 O16.5 Zn3'
_chemical_formula_sum 'C24 H13 O17 Zn3'
_chemical_formula_weight 769.45
_space_group_crystal_system monoclinic
_space_group_IT_number 14
_space_group_name_Hall '-P 2yn'
_space_group_name_H-M_alt 'P 1 21/n 1'
_atom_sites_solution_hydrogens geom
_audit_creation_date 2021-08-06
_audit_creation_method
;
Olex2 1.2
(compiled 2018.05.29 svn.r3508 for OlexSys, GUI svn.r5506)
;
_audit_update_record
;
2021-08-06 deposited with the CCDC.	2021-11-25 downloaded from the CCDC.
;
_cell_angle_alpha 90
_cell_angle_beta 93.623(2)
_cell_angle_gamma 90
_cell_formula_units_Z 4
_cell_length_a 10.2364(5)
_cell_length_b 13.3601(8)
_cell_length_c 29.3596(18)
_cell_measurement_reflns_used 9924
_cell_measurement_temperature 150.02
_cell_measurement_theta_max 26.41
_cell_measurement_theta_min 2.58
_cell_volume 4007.2(4)
_computing_cell_refinement 'SAINT v8.37A (Bruker, 2015)'
_computing_data_reduction 'SAINT v8.37A (Bruker, 2015)'
_computing_molecular_graphics 'Olex2 (Dolomanov et al., 2009)'
_computing_publication_material 'Olex2 (Dolomanov et al., 2009)'
_computing_structure_refinement 'ShelXL (Sheldrick, 2015)'
_computing_structure_solution 'SHELXT 2018/2 (Sheldrick, 2018)'
_diffrn_ambient_temperature 150.02
_diffrn_measured_fraction_theta_full 0.999
_diffrn_measured_fraction_theta_max 0.999
_diffrn_measurement_device_type 'Bruker APEX-II CCD'
_diffrn_measurement_method '\f and \w scans'
_diffrn_radiation_type MoK\a
_diffrn_radiation_wavelength 0.71073
_diffrn_reflns_av_R_equivalents 0.0551
_diffrn_reflns_av_unetI/netI 0.0298
_diffrn_reflns_Laue_measured_fraction_full 0.999
_diffrn_reflns_Laue_measured_fraction_max 0.999
_diffrn_reflns_limit_h_max 12
_diffrn_reflns_limit_h_min -12
_diffrn_reflns_limit_k_max 16
_diffrn_reflns_limit_k_min -16
_diffrn_reflns_limit_l_max 36
_diffrn_reflns_limit_l_min -36
_diffrn_reflns_number 63223
_diffrn_reflns_point_group_measured_fraction_full 0.999
_diffrn_reflns_point_group_measured_fraction_max 0.999
_diffrn_reflns_theta_full 25.242
_diffrn_reflns_theta_max 26.021
_diffrn_reflns_theta_min 2.152
_diffrn_standards_number 0
_exptl_absorpt_coefficient_mu 1.838
_exptl_absorpt_correction_T_max 0.028
_exptl_absorpt_correction_T_min 0.011
_exptl_absorpt_correction_type none
_exptl_absorpt_process_details
;
SADABS-2016/2 (Bruker,2016/2) was used for absorption correction.
wR2(int) was 0.0763 before and 0.0617 after correction.
The Ratio of minimum to maximum transmission is 0.3986.
The \l/2 correction factor is Not present.
;
_exptl_crystal_colour 'clear light colourless'
_exptl_crystal_colour_lustre clear
_exptl_crystal_colour_modifier light
_exptl_crystal_colour_primary colourless
_exptl_crystal_density_diffrn 1.275
_exptl_crystal_description block
_exptl_crystal_F_000 1532
_exptl_crystal_size_max 0.01
_exptl_crystal_size_mid 0.01
_exptl_crystal_size_min 0.01
_refine_diff_density_max 2.178
_refine_diff_density_min -1.144
_refine_diff_density_rms 0.117
_refine_ls_extinction_method none
_refine_ls_goodness_of_fit_ref 1.082
_refine_ls_hydrogen_treatment constr
_refine_ls_matrix_type full
_refine_ls_number_parameters 385
_refine_ls_number_reflns 7900
_refine_ls_number_restraints 19
_refine_ls_restrained_S_all 2.487
_refine_ls_R_factor_all 0.0706
_refine_ls_R_factor_gt 0.0578
_refine_ls_shift/su_max 0.001
_refine_ls_shift/su_mean 0.000
_refine_ls_structure_factor_coef Fsqd
_refine_ls_weighting_details 'w=1/[\s^2^(Fo^2^)+(0.1140P)^2^+5.8080P] where P=(Fo^2^+2Fc^2^)/3'
_refine_ls_weighting_scheme calc
_refine_ls_wR_factor_gt 0.1744
_refine_ls_wR_factor_ref 0.1878
_reflns_Friedel_coverage 0.000
_reflns_number_gt 6141
_reflns_number_total 7900
_reflns_threshold_expression 'I > 2\s(I)'
_cod_data_source_file d1dt03760a2.cif
_cod_data_source_block mo_0910_7_0m
_cod_depositor_comments 'Adding full bibliography for 7708932--7708934.cif.'
_cod_database_code 7708934
_shelx_shelxl_version_number 2017/1
_shelx_space_group_comment
;
The symmetry employed for this shelxl refinement is uniquely defined
by the following loop, which should always be used as a source of
symmetry information in preference to the above space-group names.
They are only intended as comments.
;
_shelx_estimated_absorpt_t_max 0.982
_shelx_estimated_absorpt_t_min 0.982
_olex2_refinement_description
;
1. Fixed Uiso
 At 1.2 times of:
  All C(H) groups
 At 1.5 times of:
  All O(H) groups
2. Restrained distances
 O1-O2
 5 with sigma of 0.03
3. Uiso/Uaniso restraints and constraints
Uanis(O019) \\sim Ueq: with sigma of 0.001 and sigma for terminal atoms of 0.002
Uanis(O00O) \\sim Ueq: with sigma of 0.001 and sigma for terminal atoms of 0.002
Uanis(O00F) \\sim Ueq: with sigma of 0.001 and sigma for terminal atoms of 0.002
Uanis(O019) = Uanis(O00O) = Uanis(O00F)
4. Others
 Fixed Sof: O1(0.75) O2(0.75)
5.a Ternary CH refined with riding coordinates:
 O004(H004)
5.b Aromatic/amide H refined with riding coordinates:
 C00P(H00P), C00Q(H00Q), C00S(H00S), C00T(H00T), C00V(H00V), C011(H011),
 C012(H012), C017(H017)
;
_smtbx_masks_void_probe_radius 1.2
_smtbx_masks_void_truncation_radius 1.2
_olex2_submission_special_instructions 'No special instructions were received'

loop_
_space_group_symop_operation_xyz
'x, y, z'
'-x+1/2, y+1/2, -z+1/2'
'-x, -y, -z'
'x-1/2, -y-1/2, z-1/2'

loop_
_atom_site_label
_atom_site_type_symbol
_atom_site_fract_x
_atom_site_fract_y
_atom_site_fract_z
_atom_site_U_iso_or_equiv
_atom_site_adp_type
_atom_site_occupancy
_atom_site_site_symmetry_order
_atom_site_calc_flag
_atom_site_refinement_flags_posn
_atom_site_refinement_flags_adp
_atom_site_refinement_flags_occupancy
_atom_site_disorder_assembly
_atom_site_disorder_group
Zn01 Zn 1.08190(5) 0.73718(4) 0.61969(2) 0.03572(17) Uani 1 1 d . . . . .
Zn02 Zn 0.88126(5) 0.02431(4) 0.41808(2) 0.03561(17) Uani 1 1 d . . . . .
Zn03 Zn 0.62512(6) 0.40694(4) 0.85171(2) 0.04198(18) Uani 1 1 d . . . . .
O004 O 0.9351(3) 0.1150(2) 0.37097(11) 0.0358(7) Uani 1 1 d . . . . .
H004 H 0.877018 0.099234 0.343233 0.054 Uiso 1 1 calc R . . . .
O005 O 0.2588(3) 0.0615(3) 0.61011(11) 0.0421(8) Uani 1 1 d . . . . .
O006 O 0.5516(3) 0.4136(3) 0.54248(12) 0.0439(8) Uani 1 1 d . . . . .
O007 O 0.9201(3) 0.6571(3) 0.60240(13) 0.0458(8) Uani 1 1 d . . . . .
O008 O 0.8151(4) 0.0784(3) 0.47371(12) 0.0441(8) Uani 1 1 d . . . . .
O009 O 0.5900(4) 0.3395(3) 0.62938(12) 0.0483(9) Uani 1 1 d . . . . .
O00A O 0.2281(3) 0.6457(3) 0.60737(13) 0.0504(9) Uani 1 1 d . . . . .
O00B O 0.9885(4) 0.0772(3) 0.56204(12) 0.0473(9) Uani 1 1 d . . . . .
O00C O 0.4193(4) 0.2120(3) 0.81099(12) 0.0520(9) Uani 1 1 d . . . . .
O00D O 0.9150(4) 0.2220(3) 0.45898(14) 0.0565(10) Uani 1 1 d . . . . .
O00F O 0.5872(6) 0.3123(4) 0.7980(2) 0.0890(9) Uani 1 1 d . U . . .
O00G O 0.2333(5) 0.0047(4) 0.68068(14) 0.0646(11) Uani 1 1 d . . . . .
O00H O 0.3311(4) 0.7887(4) 0.6148(2) 0.0801(16) Uani 1 1 d . . . . .
C00J C 0.7854(5) 0.2136(4) 0.52280(17) 0.0378(10) Uani 1 1 d . . . . .
C00K C 0.6423(4) 0.3378(3) 0.55184(16) 0.0347(10) Uani 1 1 d . . . . .
C00L C 0.6887(5) 0.6472(4) 0.59155(16) 0.0377(10) Uani 1 1 d . . . . .
C00M C 0.7920(5) 0.1678(3) 0.56598(17) 0.0382(10) Uani 1 1 d . . . . .
C00N C 0.5666(5) 0.5050(4) 0.56496(16) 0.0364(10) Uani 1 1 d . . . . .
O00O O 0.8150(6) 0.4269(4) 0.8326(2) 0.0890(9) Uani 1 1 d . U . . .
C00P C 0.7096(5) 0.3001(4) 0.51641(16) 0.0397(10) Uani 1 1 d . . . . .
H00P H 0.704385 0.332867 0.487632 0.048 Uiso 1 1 calc R . . . .
C00Q C 0.6856(4) 0.5508(4) 0.57325(16) 0.0373(10) Uani 1 1 d . . . . .
H00Q H 0.764311 0.517605 0.566677 0.045 Uiso 1 1 calc R . . . .
C00R C 0.6530(5) 0.2938(4) 0.59477(16) 0.0366(10) Uani 1 1 d . . . . .
C00S C 0.7274(5) 0.2080(4) 0.60143(16) 0.0400(10) Uani 1 1 d . . . . .
H00S H 0.733896 0.176699 0.630538 0.048 Uiso 1 1 calc R . . . .
C00T C 0.5719(5) 0.6941(4) 0.60175(18) 0.0423(11) Uani 1 1 d . . . . .
H00T H 0.574146 0.760374 0.613556 0.051 Uiso 1 1 calc R . . . .
C00U C 0.8435(5) 0.1693(4) 0.48228(17) 0.0394(10) Uani 1 1 d . . . . .
C00V C 0.4499(5) 0.5503(4) 0.57612(16) 0.0382(10) Uani 1 1 d . . . . .
H00V H 0.368904 0.516219 0.570899 0.046 Uiso 1 1 calc R . . . .
C00W C 0.4536(5) 0.6455(4) 0.59488(17) 0.0405(11) Uani 1 1 d . . . . .
C00X C 0.3299(5) 0.6971(5) 0.60647(18) 0.0477(13) Uani 1 1 d . . . . .
C00Y C 0.8145(5) 0.7048(4) 0.60015(18) 0.0452(12) Uani 1 1 d . . . . .
C00Z C 0.5246(5) 0.2770(4) 0.65835(18) 0.0447(12) Uani 1 1 d . . . . .
C010 C 0.2805(5) 0.0627(4) 0.65324(19) 0.0493(13) Uani 1 1 d . . . . .
C011 C 0.4386(5) 0.2042(4) 0.64112(17) 0.0452(12) Uani 1 1 d . . . . .
H011 H 0.424453 0.195040 0.609101 0.054 Uiso 1 1 calc R . . . .
C012 C 0.5457(5) 0.2928(4) 0.70463(17) 0.0464(12) Uani 1 1 d . . . . .
H012 H 0.606993 0.341637 0.715883 0.056 Uiso 1 1 calc R . . . .
C013 C 0.8762(5) 0.0762(4) 0.57517(19) 0.0471(12) Uani 1 1 d . . . . .
C014 C 0.3730(5) 0.1445(4) 0.67134(18) 0.0480(12) Uani 1 1 d . . . . .
C015 C 0.4755(5) 0.2357(5) 0.73488(18) 0.0502(13) Uani 1 1 d . . . . .
C016 C 0.4938(5) 0.2544(5) 0.78543(18) 0.0492(13) Uani 1 1 d . . . . .
C017 C 0.3900(5) 0.1618(5) 0.71816(19) 0.0522(13) Uani 1 1 d . . . . .
H017 H 0.342982 0.122899 0.738699 0.063 Uiso 1 1 calc R . . . .
O019 O 0.5655(6) 0.5326(4) 0.8136(2) 0.0890(9) Uani 1 1 d . U . . .
O1 O 0.8054(4) 0.7945(3) 0.60278(18) 0.0449(12) Uani 0.75 1 d D . P . .
O2 O 0.8249(5) 0.0071(4) 0.5946(2) 0.0659(18) Uani 0.75 1 d D . P . .

loop_
_atom_site_aniso_label
_atom_site_aniso_U_11
_atom_site_aniso_U_22
_atom_site_aniso_U_33
_atom_site_aniso_U_23
_atom_site_aniso_U_13
_atom_site_aniso_U_12
Zn01 0.0352(3) 0.0363(3) 0.0361(3) 0.0014(2) 0.0059(2) 0.0076(2)
Zn02 0.0344(3) 0.0382(3) 0.0343(3) 0.0009(2) 0.0028(2) 0.0031(2)
Zn03 0.0396(3) 0.0415(3) 0.0457(3) 0.0010(2) 0.0097(2) -0.0064(2)
O004 0.0362(16) 0.0360(17) 0.0355(17) -0.0014(13) 0.0055(13) 0.0042(13)
O005 0.0444(18) 0.049(2) 0.0326(18) -0.0033(15) 0.0002(14) -0.0044(15)
O006 0.0468(19) 0.0412(19) 0.0425(19) -0.0082(15) -0.0065(15) 0.0133(15)
O007 0.0343(17) 0.053(2) 0.051(2) 0.0012(17) 0.0103(15) 0.0021(15)
O008 0.052(2) 0.045(2) 0.0354(18) -0.0020(15) 0.0051(15) 0.0083(16)
O009 0.070(2) 0.0395(19) 0.0376(19) -0.0055(15) 0.0191(17) -0.0005(17)
O00A 0.0418(19) 0.062(2) 0.048(2) 0.0050(18) 0.0086(16) 0.0182(18)
O00B 0.046(2) 0.053(2) 0.044(2) 0.0074(16) 0.0052(16) 0.0202(16)
O00C 0.063(2) 0.060(2) 0.0337(18) -0.0095(17) 0.0106(17) -0.0132(19)
O00D 0.061(2) 0.061(2) 0.050(2) -0.0110(19) 0.0243(19) -0.0052(19)
O00F 0.0864(11) 0.0920(11) 0.0891(11) 0.0008(8) 0.0090(8) -0.0045(8)
O00G 0.074(3) 0.073(3) 0.046(2) 0.000(2) 0.000(2) -0.023(2)
O00H 0.051(2) 0.069(3) 0.119(4) -0.043(3) -0.004(2) 0.025(2)
C00J 0.038(2) 0.035(2) 0.040(3) -0.004(2) 0.0017(19) 0.0040(19)
C00K 0.036(2) 0.033(2) 0.035(2) -0.0019(18) 0.0009(18) 0.0098(18)
C00L 0.038(2) 0.041(3) 0.033(2) 0.003(2) 0.0001(19) 0.0030(19)
C00M 0.037(2) 0.033(2) 0.045(3) 0.004(2) 0.005(2) 0.0047(19)
C00N 0.041(2) 0.036(2) 0.032(2) -0.0029(19) 0.0024(19) 0.0094(19)
O00O 0.0864(11) 0.0920(11) 0.0891(11) 0.0008(8) 0.0090(8) -0.0045(8)
C00P 0.047(3) 0.039(3) 0.033(2) 0.003(2) 0.001(2) 0.007(2)
C00Q 0.034(2) 0.042(3) 0.036(2) 0.005(2) 0.0039(19) 0.0097(19)
C00R 0.040(2) 0.037(2) 0.034(2) -0.0042(19) 0.0118(19) 0.0001(19)
C00S 0.046(3) 0.040(3) 0.034(2) 0.006(2) 0.004(2) 0.002(2)
C00T 0.040(2) 0.041(3) 0.045(3) -0.003(2) -0.002(2) 0.010(2)
C00U 0.038(2) 0.043(3) 0.038(3) 0.002(2) 0.0024(19) 0.010(2)
C00V 0.036(2) 0.045(3) 0.034(2) 0.000(2) 0.0038(19) 0.006(2)
C00W 0.037(2) 0.044(3) 0.039(3) -0.002(2) -0.003(2) 0.010(2)
C00X 0.037(3) 0.066(4) 0.039(3) -0.011(3) -0.001(2) 0.014(2)
C00Y 0.042(3) 0.054(3) 0.039(3) 0.007(2) 0.000(2) -0.001(2)
C00Z 0.048(3) 0.050(3) 0.038(3) -0.006(2) 0.015(2) -0.001(2)
C010 0.047(3) 0.055(3) 0.047(3) -0.002(3) 0.009(2) -0.005(2)
C011 0.042(3) 0.063(3) 0.031(2) -0.010(2) 0.006(2) -0.002(2)
C012 0.049(3) 0.054(3) 0.037(3) -0.010(2) 0.009(2) -0.009(2)
C013 0.046(3) 0.045(3) 0.050(3) 0.003(2) -0.001(2) 0.010(2)
C014 0.046(3) 0.057(3) 0.042(3) -0.007(2) 0.008(2) -0.007(2)
C015 0.047(3) 0.066(4) 0.038(3) -0.013(2) 0.011(2) -0.010(2)
C016 0.038(3) 0.074(4) 0.036(3) -0.014(3) 0.007(2) -0.012(2)
C017 0.048(3) 0.068(4) 0.042(3) -0.005(3) 0.011(2) -0.014(3)
O019 0.0864(11) 0.0920(11) 0.0891(11) 0.0008(8) 0.0090(8) -0.0045(8)
O1 0.036(2) 0.024(2) 0.071(3) 0.006(2) -0.026(2) -0.0007(17)
O2 0.035(2) 0.043(3) 0.121(5) 0.060(3) 0.011(3) 0.008(2)

loop_
_atom_type_symbol
_atom_type_description
_atom_type_scat_dispersion_real
_atom_type_scat_dispersion_imag
_atom_type_scat_source
C C 0.0033 0.0016 'International Tables Vol C Tables 4.2.6.8 and 6.1.1.4'
H H 0.0000 0.0000 'International Tables Vol C Tables 4.2.6.8 and 6.1.1.4'
O O 0.0106 0.0060 'International Tables Vol C Tables 4.2.6.8 and 6.1.1.4'
Zn Zn 0.2839 1.4301 'International Tables Vol C Tables 4.2.6.8 and 6.1.1.4'

loop_
_geom_angle_atom_site_label_1
_geom_angle_atom_site_label_2
_geom_angle_atom_site_label_3
_geom_angle
_geom_angle_site_symmetry_1
_geom_angle_site_symmetry_3
_geom_angle_publ_flag
O004 Zn01 O007 118.83(14) 3_766 . ?
O004 Zn01 O00C 91.14(15) 3_766 2_656 ?
O004 Zn01 O00D 85.04(14) 3_766 3_766 ?
O007 Zn01 O00C 96.09(16) . 2_656 ?
O007 Zn01 O00D 86.45(15) . 3_766 ?
O00A Zn01 O004 134.89(15) 1_655 3_766 ?
O00A Zn01 O007 104.18(16) 1_655 . ?
O00A Zn01 O00C 97.52(15) 1_655 2_656 ?
O00A Zn01 O00D 84.68(15) 1_655 3_766 ?
O00C Zn01 O00D 176.10(15) 2_656 3_766 ?
O004 Zn02 O005 107.12(14) . 3_656 ?
O004 Zn02 O008 119.66(14) . . ?
O004 Zn02 O00B 115.09(14) . 3_756 ?
O008 Zn02 O005 106.57(15) . 3_656 ?
O008 Zn02 O00B 105.80(15) . 3_756 ?
O00B Zn02 O005 100.65(16) 3_756 3_656 ?
O004 Zn03 O019 90.69(18) 4_566 . ?
O004 Zn03 O1 90.64(16) 4_566 2_646 ?
O004 Zn03 O2 94.19(16) 4_566 2_656 ?
O00F Zn03 O004 89.26(18) . 4_566 ?
O00F Zn03 O00O 90.4(2) . . ?
O00F Zn03 O019 92.9(2) . . ?
O00F Zn03 O1 95.0(2) . 2_646 ?
O00F Zn03 O2 176.5(2) . 2_656 ?
O00O Zn03 O004 179.28(19) . 4_566 ?
O00O Zn03 O019 89.9(2) . . ?
O00O Zn03 O1 88.8(2) . 2_646 ?
O00O Zn03 O2 86.2(2) . 2_656 ?
O019 Zn03 O1 172.0(2) . 2_646 ?
O019 Zn03 O2 86.5(3) . 2_656 ?
O1 Zn03 O2 85.5(2) 2_646 2_656 ?
Zn01 O004 Zn03 105.50(14) 3_766 4_665 ?
Zn01 O004 H004 105.5 3_766 . ?
Zn02 O004 Zn01 119.08(16) . 3_766 ?
Zn02 O004 Zn03 114.66(15) . 4_665 ?
Zn02 O004 H004 105.5 . . ?
Zn03 O004 H004 105.5 4_665 . ?
C010 O005 Zn02 120.1(3) . 3_656 ?
C00K O006 C00N 119.5(4) . . ?
C00Y O007 Zn01 115.9(4) . . ?
C00U O008 Zn02 115.7(3) . . ?
C00R O009 C00Z 116.7(4) . . ?
C00X O00A Zn01 107.8(4) . 1_455 ?
C013 O00B Zn02 121.9(3) . 3_756 ?
C016 O00C Zn01 124.4(3) . 2_646 ?
C00U O00D Zn01 134.9(4) . 3_766 ?
C016 O00F Zn03 135.1(5) . . ?
C00M C00J C00U 123.3(4) . . ?
C00P C00J C00M 118.4(4) . . ?
C00P C00J C00U 117.9(4) . . ?
C00P C00K O006 118.5(4) . . ?
C00P C00K C00R 121.0(4) . . ?
C00R C00K O006 120.1(4) . . ?
C00Q C00L C00T 119.8(5) . . ?
C00Q C00L C00Y 122.3(4) . . ?
C00T C00L C00Y 117.9(5) . . ?
C00J C00M C013 120.5(4) . . ?
C00S C00M C00J 120.9(4) . . ?
C00S C00M C013 118.5(5) . . ?
O006 C00N C00V 114.9(4) . . ?
C00Q C00N O006 123.1(4) . . ?
C00Q C00N C00V 121.9(5) . . ?
C00J C00P H00P 120.0 . . ?
C00K C00P C00J 120.0(4) . . ?
C00K C00P H00P 120.0 . . ?
C00L C00Q H00Q 120.7 . . ?
C00N C00Q C00L 118.6(4) . . ?
C00N C00Q H00Q 120.7 . . ?
O009 C00R C00K 117.8(4) . . ?
O009 C00R C00S 122.8(4) . . ?
C00S C00R C00K 119.4(4) . . ?
C00M C00S C00R 120.2(4) . . ?
C00M C00S H00S 119.9 . . ?
C00R C00S H00S 119.9 . . ?
C00L C00T H00T 119.6 . . ?
C00W C00T C00L 120.8(5) . . ?
C00W C00T H00T 119.6 . . ?
O008 C00U C00J 116.2(4) . . ?
O00D C00U O008 124.4(5) . . ?
O00D C00U C00J 119.4(5) . . ?
C00N C00V H00V 120.4 . . ?
C00W C00V C00N 119.3(5) . . ?
C00W C00V H00V 120.4 . . ?
C00T C00W C00V 119.5(4) . . ?
C00T C00W C00X 119.7(5) . . ?
C00V C00W C00X 120.7(5) . . ?
O00A C00X C00W 118.0(5) . . ?
O00H C00X O00A 122.2(5) . . ?
O00H C00X C00W 119.9(5) . . ?
O007 C00Y C00L 118.3(5) . . ?
O1 C00Y O007 125.0(5) . . ?
O1 C00Y C00L 116.7(5) . . ?
C011 C00Z O009 121.1(5) . . ?
C012 C00Z O009 117.3(5) . . ?
C012 C00Z C011 121.6(5) . . ?
O005 C010 C014 115.1(5) . . ?
O00G C010 O005 126.0(5) . . ?
O00G C010 C014 118.9(5) . . ?
C00Z C011 H011 120.4 . . ?
C00Z C011 C014 119.3(5) . . ?
C014 C011 H011 120.4 . . ?
C00Z C012 H012 120.5 . . ?
C00Z C012 C015 119.1(5) . . ?
C015 C012 H012 120.5 . . ?
O00B C013 C00M 117.9(5) . . ?
O2 C013 O00B 126.1(5) . . ?
O2 C013 C00M 116.0(5) . . ?
C011 C014 C010 120.2(5) . . ?
C017 C014 C010 120.0(5) . . ?
C017 C014 C011 119.8(5) . . ?
C012 C015 C016 119.8(5) . . ?
C017 C015 C012 120.0(5) . . ?
C017 C015 C016 120.2(5) . . ?
O00C C016 O00F 125.7(5) . . ?
O00C C016 C015 118.6(5) . . ?
O00F C016 C015 115.7(5) . . ?
C014 C017 H017 119.9 . . ?
C015 C017 C014 120.2(5) . . ?
C015 C017 H017 119.9 . . ?
C00Y O1 Zn03 136.6(4) . 2_656 ?
C013 O2 Zn03 137.6(5) . 2_646 ?

loop_
_geom_bond_atom_site_label_1
_geom_bond_atom_site_label_2
_geom_bond_distance
_geom_bond_site_symmetry_2
_geom_bond_publ_flag
Zn01 O004 2.003(3) 3_766 ?
Zn01 O007 2.010(4) . ?
Zn01 O00A 1.983(3) 1_655 ?
Zn01 O00C 2.063(4) 2_656 ?
Zn01 O00D 2.376(4) 3_766 ?
Zn02 O004 1.945(3) . ?
Zn02 O005 1.975(3) 3_656 ?
Zn02 O008 1.946(3) . ?
Zn02 O00B 1.964(3) 3_756 ?
Zn03 O004 2.080(3) 4_566 ?
Zn03 O00F 2.038(6) . ?
Zn03 O00O 2.075(6) . ?
Zn03 O019 2.087(6) . ?
Zn03 O1 2.105(5) 2_646 ?
Zn03 O2 2.107(5) 2_656 ?
O004 H004 1.0000 . ?
O005 C010 1.272(6) . ?
O006 C00K 1.389(5) . ?
O006 C00N 1.392(6) . ?
O007 C00Y 1.254(6) . ?
O008 C00U 1.271(6) . ?
O009 C00R 1.380(5) . ?
O009 C00Z 1.393(6) . ?
O00A C00X 1.250(7) . ?
O00B C013 1.236(7) . ?
O00C C016 1.240(6) . ?
O00D C00U 1.250(6) . ?
O00F C016 1.267(7) . ?
O00G C010 1.238(7) . ?
O00H C00X 1.247(7) . ?
C00J C00M 1.406(7) . ?
C00J C00P 1.398(7) . ?
C00J C00U 1.486(7) . ?
C00K C00P 1.379(6) . ?
C00K C00R 1.389(7) . ?
C00L C00Q 1.395(7) . ?
C00L C00T 1.399(7) . ?
C00L C00Y 1.508(7) . ?
C00M C00S 1.377(7) . ?
C00M C013 1.510(7) . ?
C00N C00Q 1.371(7) . ?
C00N C00V 1.397(6) . ?
C00P H00P 0.9500 . ?
C00Q H00Q 0.9500 . ?
C00R C00S 1.383(7) . ?
C00S H00S 0.9500 . ?
C00T H00T 0.9500 . ?
C00T C00W 1.378(7) . ?
C00V H00V 0.9500 . ?
C00V C00W 1.385(7) . ?
C00W C00X 1.499(7) . ?
C00Y O1 1.204(7) . ?
C00Z C011 1.386(8) . ?
C00Z C012 1.378(7) . ?
C010 C014 1.519(8) . ?
C011 H011 0.9500 . ?
C011 C014 1.396(7) . ?
C012 H012 0.9500 . ?
C012 C015 1.403(8) . ?
C013 O2 1.221(7) . ?
C014 C017 1.394(7) . ?
C015 C016 1.505(7) . ?
C015 C017 1.388(8) . ?
C017 H017 0.9500 . ?

loop_
_geom_torsion_atom_site_label_1
_geom_torsion_atom_site_label_2
_geom_torsion_atom_site_label_3
_geom_torsion_atom_site_label_4
_geom_torsion
_geom_torsion_site_symmetry_1
_geom_torsion_site_symmetry_2
_geom_torsion_site_symmetry_3
_geom_torsion_site_symmetry_4
_geom_torsion_publ_flag
Zn01 O007 C00Y C00L -174.5(3) . . . . ?
Zn01 O007 C00Y O1 8.2(7) . . . . ?
Zn01 O00A C00X O00H 3.5(7) 1_455 . . . ?
Zn01 O00A C00X C00W -176.4(4) 1_455 . . . ?
Zn01 O00C C016 O00F 6.5(9) 2_646 . . . ?
Zn01 O00C C016 C015 -174.5(4) 2_646 . . . ?
Zn01 O00D C00U O008 52.7(7) 3_766 . . . ?
Zn01 O00D C00U C00J -127.0(4) 3_766 . . . ?
Zn02 O005 C010 O00G 10.2(8) 3_656 . . . ?
Zn02 O005 C010 C014 -169.5(3) 3_656 . . . ?
Zn02 O008 C00U O00D -4.0(6) . . . . ?
Zn02 O008 C00U C00J 175.7(3) . . . . ?
Zn02 O00B C013 C00M 167.9(4) 3_756 . . . ?
Zn02 O00B C013 O2 -13.3(9) 3_756 . . . ?
Zn03 O00F C016 O00C -28.6(11) . . . . ?
Zn03 O00F C016 C015 152.3(5) . . . . ?
O005 C010 C014 C011 -7.2(8) . . . . ?
O005 C010 C014 C017 171.3(5) . . . . ?
O006 C00K C00P C00J -169.7(4) . . . . ?
O006 C00K C00R O009 -11.9(7) . . . . ?
O006 C00K C00R C00S 169.3(4) . . . . ?
O006 C00N C00Q C00L 173.1(4) . . . . ?
O006 C00N C00V C00W -174.3(4) . . . . ?
O007 C00Y O1 Zn03 -52.6(9) . . . 2_656 ?
O009 C00R C00S C00M -177.6(5) . . . . ?
O009 C00Z C011 C014 -178.6(5) . . . . ?
O009 C00Z C012 C015 176.0(5) . . . . ?
O00B C013 O2 Zn03 45.5(12) . . . 2_646 ?
O00G C010 C014 C011 173.1(6) . . . . ?
O00G C010 C014 C017 -8.4(9) . . . . ?
C00J C00M C00S C00R 1.0(8) . . . . ?
C00J C00M C013 O00B 45.8(7) . . . . ?
C00J C00M C013 O2 -133.2(6) . . . . ?
C00K O006 C00N C00Q 40.5(7) . . . . ?
C00K O006 C00N C00V -143.3(4) . . . . ?
C00K C00R C00S C00M 1.2(7) . . . . ?
C00L C00T C00W C00V -2.3(8) . . . . ?
C00L C00T C00W C00X 179.5(5) . . . . ?
C00L C00Y O1 Zn03 130.1(5) . . . 2_656 ?
C00M C00J C00P C00K -0.7(7) . . . . ?
C00M C00J C00U O008 49.8(7) . . . . ?
C00M C00J C00U O00D -130.5(5) . . . . ?
C00M C013 O2 Zn03 -135.6(6) . . . 2_646 ?
C00N O006 C00K C00P -121.4(5) . . . . ?
C00N O006 C00K C00R 66.0(6) . . . . ?
C00N C00V C00W C00T 0.7(7) . . . . ?
C00N C00V C00W C00X 178.9(5) . . . . ?
C00P C00J C00M C00S -1.2(7) . . . . ?
C00P C00J C00M C013 -177.9(5) . . . . ?
C00P C00J C00U O008 -123.6(5) . . . . ?
C00P C00J C00U O00D 56.1(7) . . . . ?
C00P C00K C00R O009 175.7(4) . . . . ?
C00P C00K C00R C00S -3.1(7) . . . . ?
C00Q C00L C00T C00W 1.4(7) . . . . ?
C00Q C00L C00Y O007 -19.0(7) . . . . ?
C00Q C00L C00Y O1 158.5(5) . . . . ?
C00Q C00N C00V C00W 1.9(7) . . . . ?
C00R O009 C00Z C011 -49.7(7) . . . . ?
C00R O009 C00Z C012 132.5(5) . . . . ?
C00R C00K C00P C00J 2.9(7) . . . . ?
C00S C00M C013 O00B -131.0(5) . . . . ?
C00S C00M C013 O2 50.0(8) . . . . ?
C00T C00L C00Q C00N 1.1(7) . . . . ?
C00T C00L C00Y O007 162.2(5) . . . . ?
C00T C00L C00Y O1 -20.3(7) . . . . ?
C00T C00W C00X O00A -167.9(5) . . . . ?
C00T C00W C00X O00H 12.2(8) . . . . ?
C00U C00J C00M C00S -174.6(5) . . . . ?
C00U C00J C00M C013 8.7(7) . . . . ?
C00U C00J C00P C00K 173.1(5) . . . . ?
C00V C00N C00Q C00L -2.8(7) . . . . ?
C00V C00W C00X O00A 13.9(8) . . . . ?
C00V C00W C00X O00H -166.0(5) . . . . ?
C00Y C00L C00Q C00N -177.7(4) . . . . ?
C00Y C00L C00T C00W -179.7(5) . . . . ?
C00Z O009 C00R C00K 137.8(5) . . . . ?
C00Z O009 C00R C00S -43.4(7) . . . . ?
C00Z C011 C014 C010 -178.6(5) . . . . ?
C00Z C011 C014 C017 2.9(8) . . . . ?
C00Z C012 C015 C016 -177.9(5) . . . . ?
C00Z C012 C015 C017 2.5(9) . . . . ?
C010 C014 C017 C015 179.3(6) . . . . ?
C011 C00Z C012 C015 -1.9(9) . . . . ?
C011 C014 C017 C015 -2.3(9) . . . . ?
C012 C00Z C011 C014 -0.9(8) . . . . ?
C012 C015 C016 O00C 171.2(6) . . . . ?
C012 C015 C016 O00F -9.7(9) . . . . ?
C012 C015 C017 C014 -0.5(9) . . . . ?
C013 C00M C00S C00R 177.7(5) . . . . ?
C016 C015 C017 C014 180.0(6) . . . . ?
C017 C015 C016 O00C -9.2(9) . . . . ?
C017 C015 C016 O00F 169.9(6) . . . . ?

loop_
_smtbx_masks_void_nr
_smtbx_masks_void_average_x
_smtbx_masks_void_average_y
_smtbx_masks_void_average_z
_smtbx_masks_void_volume
_smtbx_masks_void_count_electrons
_smtbx_masks_void_content
1 -0.619 -0.941 -0.458 1826.3 470.7 ?
